data_4114266
loop_
_publ_author_name
'Hui Xiong'
'Jian Huang'
'Sunil K. Ghosh'
'Richard P. Hsung'

_publ_section_title
;
 Stereoselective Intramolecular [4 + 3] Cycloadditions of
 Nitrogen-Stabilized Chiral Oxyallyl Cations via Epoxidation of N-Tethered
 Allenamides
;
_journal_name_full 'Journal of the American Chemical Society'
_journal_page_first 12694
_journal_page_last 12695
_journal_paper_doi 10.1021/ja030416n
_journal_volume 125
_journal_year 2003
_chemical_formula_moiety 'C14 H19 N O4'
_chemical_formula_sum 'C14 H19 N O4'
_chemical_formula_weight 265.30
_chemical_name_common 03081vv
_chemical_name_systematic
;
 ?
;
_space_group_IT_number 33
_symmetry_cell_setting orthorhombic
_symmetry_space_group_name_Hall 'P 2c -2n'
_symmetry_space_group_name_H-M 'P n a 21'
_atom_sites_solution_hydrogens geom
_atom_sites_solution_primary direct
_atom_sites_solution_secondary difmap
_audit_creation_method SHELXL-97
_cell_angle_alpha 90.00
_cell_angle_beta 90.00
_cell_angle_gamma 90.00
_cell_formula_units_Z 4
_cell_length_a 10.9417(8)
_cell_length_b 10.7162(8)
_cell_length_c 11.6477(9)
_cell_measurement_reflns_used 1752
_cell_measurement_temperature 173(2)
_cell_measurement_theta_max 27.54
_cell_measurement_theta_min 2.55
_cell_volume 1365.73(18)
_computing_cell_refinement 'SAINT, Bruker'
_computing_data_collection 'SMART, Bruker'
_computing_data_reduction 'SAINT, Bruker'
_computing_molecular_graphics 'SHELXTL, Bruker'
_computing_publication_material 'Bruker SHELXTL'
_computing_structure_refinement SHELXL-97
_computing_structure_solution SHELXS-97
_diffrn_ambient_temperature 173(2)
_diffrn_measured_fraction_theta_full 1.000
_diffrn_measured_fraction_theta_max 1.000
_diffrn_measurement_device_type 'Siemens SMART Platform CCD'
_diffrn_measurement_method 'area detector, omega scans'
_diffrn_radiation_monochromator graphite
_diffrn_radiation_source 'normal-focus sealed tube'
_diffrn_radiation_type MoK\a
_diffrn_radiation_wavelength 0.71073
_diffrn_reflns_av_R_equivalents 0.0170
_diffrn_reflns_av_sigmaI/netI 0.0081
_diffrn_reflns_limit_h_max 14
_diffrn_reflns_limit_h_min 0
_diffrn_reflns_limit_k_max 13
_diffrn_reflns_limit_k_min 0
_diffrn_reflns_limit_l_max 15
_diffrn_reflns_limit_l_min 0
_diffrn_reflns_number 15437
_diffrn_reflns_theta_full 27.55
_diffrn_reflns_theta_max 27.55
_diffrn_reflns_theta_min 2.58
_exptl_absorpt_coefficient_mu 0.094
_exptl_absorpt_correction_T_max 0.9759
_exptl_absorpt_correction_T_min 0.9704
_exptl_absorpt_correction_type multi-scan
_exptl_absorpt_process_details 'SADABS, R. Blessing, 1995'
_exptl_crystal_colour colorless
_exptl_crystal_density_diffrn 1.290
_exptl_crystal_description block
_exptl_crystal_F_000 568
_exptl_crystal_size_max 0.32
_exptl_crystal_size_mid 0.32
_exptl_crystal_size_min 0.26
_refine_diff_density_max 0.515
_refine_diff_density_min -0.146
_refine_diff_density_rms 0.038
_refine_ls_abs_structure_details 'Flack H D (1983), Acta Cryst. A39, 876-881'
_refine_ls_abs_structure_Flack -0.5(10)
_refine_ls_extinction_method none
_refine_ls_goodness_of_fit_ref 1.041
_refine_ls_hydrogen_treatment mixed
_refine_ls_matrix_type full
_refine_ls_number_parameters 248
_refine_ls_number_reflns 1653
_refine_ls_number_restraints 1
_refine_ls_restrained_S_all 1.040
_refine_ls_R_factor_all 0.0340
_refine_ls_R_factor_gt 0.0327
_refine_ls_shift/su_max 0.001
_refine_ls_shift/su_mean 0.000
_refine_ls_structure_factor_coef Fsqd
_refine_ls_weighting_details 'calc w=1/[\s^2^(Fo^2^)+(0.0677P)^2^+0.1290P] where P=(Fo^2^+2Fc^2^)/3'
_refine_ls_weighting_scheme calc
_refine_ls_wR_factor_gt 0.0873
_refine_ls_wR_factor_ref 0.0888
_reflns_number_gt 1580
_reflns_number_total 1653
_reflns_threshold_expression >2sigma(I)
_cod_data_source_file ja030416n_2.cif
_cod_data_source_block 03081vv
_cod_original_cell_volume 1365.7(2)
_cod_database_code 4114266

loop_
_symmetry_equiv_pos_as_xyz
'x, y, z'
'-x, -y, z+1/2'
'x+1/2, -y+1/2, z'
'-x+1/2, y+1/2, z+1/2'

loop_
_atom_site_label
_atom_site_type_symbol
_atom_site_fract_x
_atom_site_fract_y
_atom_site_fract_z
_atom_site_U_iso_or_equiv
_atom_site_adp_type
_atom_site_occupancy
_atom_site_symmetry_multiplicity
_atom_site_calc_flag
N N 0.84113(14) 1.04536(13) 0.10132(14) 0.0299(3) Uani 1 1 d
O1 O 0.86436(11) 0.77106(11) 0.21114(11) 0.0295(3) Uani 1 1 d
C1 C 0.93437(16) 0.84741(16) 0.13400(16) 0.0296(4) Uani 1 1 d
C2 C 1.06312(16) 0.79797(18) 0.1507(2) 0.0382(4) Uani 1 1 d
H2A H 1.125(3) 0.811(3) 0.088(3) 0.056(8) Uiso 1 1 d
O2 O 0.81259(17) 1.05947(16) 0.34092(15) 0.0503(4) Uani 1 1 d
O3 O 0.91027(12) 1.23073(12) 0.15394(13) 0.0344(3) Uani 1 1 d
C3 C 1.06905(18) 0.74592(19) 0.2545(2) 0.0415(5) Uani 1 1 d
H3A H 1.131(3) 0.715(3) 0.302(3) 0.061(9) Uiso 1 1 d
O4 O 0.76169(13) 1.21747(13) 0.01651(14) 0.0404(3) Uani 1 1 d
C4 C 0.94442(17) 0.75821(17) 0.30904(19) 0.0350(4) Uani 1 1 d
H4A H 0.919(2) 0.690(3) 0.355(3) 0.048(7) Uiso 1 1 d
C5 C 0.9349(2) 0.87992(19) 0.37958(17) 0.0363(4) Uani 1 1 d
H5A H 1.018(3) 0.901(2) 0.405(3) 0.044(7) Uiso 1 1 d
H5B H 0.880(3) 0.877(3) 0.437(3) 0.063(9) Uiso 1 1 d
C6 C 0.88394(15) 0.98424(17) 0.30460(16) 0.0307(3) Uani 1 1 d
C7 C 0.92636(14) 0.98473(16) 0.17902(15) 0.0263(3) Uani 1 1 d
H7A H 1.010(2) 1.024(2) 0.180(2) 0.041(6) Uiso 1 1 d
C8 C 0.87425(19) 0.84997(18) 0.01680(17) 0.0363(4) Uani 1 1 d
H8A H 0.935(3) 0.872(3) -0.037(3) 0.049(7) Uiso 1 1 d
H8B H 0.839(2) 0.766(2) 0.000(2) 0.037(6) Uiso 1 1 d
C9 C 0.78022(19) 0.95538(18) 0.02542(18) 0.0358(4) Uani 1 1 d
H9A H 0.706(3) 0.920(2) 0.059(2) 0.039(6) Uiso 1 1 d
H9B H 0.762(2) 0.999(3) -0.043(2) 0.035(6) Uiso 1 1 d
C10 C 0.83142(15) 1.17022(16) 0.08571(15) 0.0293(3) Uani 1 1 d
C11 C 0.90424(16) 1.36691(16) 0.16909(18) 0.0325(4) Uani 1 1 d
C12 C 0.9966(3) 1.3893(2) 0.2638(3) 0.0521(6) Uani 1 1 d
H12A H 1.073(3) 1.357(3) 0.236(3) 0.059(8) Uiso 1 1 d
H12B H 1.002(3) 1.482(3) 0.270(3) 0.051(7) Uiso 1 1 d
H12C H 0.957(3) 1.345(3) 0.341(3) 0.069(9) Uiso 1 1 d
C13 C 0.7767(2) 1.4045(2) 0.2075(2) 0.0478(5) Uani 1 1 d
H13A H 0.781(3) 1.485(3) 0.228(4) 0.061(8) Uiso 1 1 d
H13B H 0.739(4) 1.339(5) 0.278(4) 0.089(12) Uiso 1 1 d
H13C H 0.721(3) 1.400(3) 0.148(3) 0.055(8) Uiso 1 1 d
C14 C 0.9414(3) 1.4324(2) 0.0594(2) 0.0511(6) Uani 1 1 d
H14A H 1.025(3) 1.404(3) 0.045(3) 0.059(8) Uiso 1 1 d
H14B H 0.946(3) 1.513(3) 0.077(3) 0.052(8) Uiso 1 1 d
H14C H 0.881(3) 1.409(3) -0.002(3) 0.063(9) Uiso 1 1 d

loop_
_atom_site_aniso_label
_atom_site_aniso_U_11
_atom_site_aniso_U_22
_atom_site_aniso_U_33
_atom_site_aniso_U_23
_atom_site_aniso_U_13
_atom_site_aniso_U_12
N 0.0326(7) 0.0266(6) 0.0304(7) -0.0012(6) -0.0044(6) -0.0009(5)
O1 0.0257(5) 0.0263(5) 0.0366(6) 0.0026(5) 0.0010(5) -0.0053(4)
C1 0.0279(7) 0.0250(7) 0.0358(9) -0.0028(7) 0.0074(6) -0.0021(6)
C2 0.0284(8) 0.0282(8) 0.0580(12) -0.0039(8) 0.0099(9) 0.0013(7)
O2 0.0589(9) 0.0529(9) 0.0391(8) -0.0008(7) 0.0095(8) 0.0191(7)
O3 0.0351(6) 0.0232(6) 0.0450(8) -0.0019(5) -0.0072(6) 0.0014(5)
C3 0.0270(8) 0.0333(9) 0.0642(14) 0.0011(9) -0.0027(9) 0.0045(7)
O4 0.0471(7) 0.0328(6) 0.0413(7) 0.0026(6) -0.0118(6) 0.0029(6)
C4 0.0334(8) 0.0290(8) 0.0427(10) 0.0064(8) -0.0037(8) -0.0023(6)
C5 0.0408(9) 0.0370(10) 0.0310(9) 0.0031(7) -0.0045(7) -0.0008(7)
C6 0.0302(8) 0.0310(8) 0.0308(8) -0.0011(7) -0.0016(7) 0.0005(6)
C7 0.0233(7) 0.0234(7) 0.0322(8) -0.0016(6) 0.0007(6) -0.0017(6)
C8 0.0478(10) 0.0296(8) 0.0316(8) -0.0054(7) 0.0050(8) -0.0033(8)
C9 0.0423(9) 0.0314(8) 0.0336(9) -0.0046(7) -0.0066(8) -0.0029(7)
C10 0.0289(7) 0.0294(8) 0.0295(8) -0.0010(6) 0.0029(6) -0.0001(6)
C11 0.0351(8) 0.0241(7) 0.0382(9) -0.0039(7) -0.0014(7) 0.0020(6)
C12 0.0595(13) 0.0327(10) 0.0641(15) -0.0109(10) -0.0232(13) 0.0014(10)
C13 0.0439(11) 0.0499(12) 0.0498(13) -0.0155(10) 0.0044(10) 0.0109(9)
C14 0.0676(15) 0.0379(11) 0.0479(12) -0.0002(10) 0.0100(12) -0.0123(11)

loop_
_atom_type_symbol
_atom_type_description
_atom_type_scat_dispersion_real
_atom_type_scat_dispersion_imag
_atom_type_scat_source
C C 0.0033 0.0016 'International Tables Vol C Tables 4.2.6.8 and 6.1.1.4'
H H 0.0000 0.0000 'International Tables Vol C Tables 4.2.6.8 and 6.1.1.4'
N N 0.0061 0.0033 'International Tables Vol C Tables 4.2.6.8 and 6.1.1.4'
O O 0.0106 0.0060 'International Tables Vol C Tables 4.2.6.8 and 6.1.1.4'

loop_
_geom_angle_atom_site_label_1
_geom_angle_atom_site_label_2
_geom_angle_atom_site_label_3
_geom_angle
C10 N C7 125.15(14)
C10 N C9 122.16(15)
C7 N C9 111.89(14)
C1 O1 C4 102.99(13)
O1 C1 C8 110.02(14)
O1 C1 C2 102.48(15)
C8 C1 C2 121.64(17)
O1 C1 C7 107.23(13)
C8 C1 C7 105.10(14)
C2 C1 C7 109.72(15)
C3 C2 C1 107.90(17)
C3 C2 H2A 132.8(19)
C1 C2 H2A 119.3(18)
C10 O3 C11 121.47(13)
C2 C3 C4 107.54(17)
C2 C3 H3A 136(2)
C4 C3 H3A 116(2)
O1 C4 C3 102.92(17)
O1 C4 C5 107.37(14)
C3 C4 C5 110.99(16)
O1 C4 H4A 110.2(18)
C3 C4 H4A 115.6(17)
C5 C4 H4A 109.2(19)
C6 C5 C4 109.82(16)
C6 C5 H5A 110.0(16)
C4 C5 H5A 106.8(16)
C6 C5 H5B 102(2)
C4 C5 H5B 114(2)
H5A C5 H5B 114(3)
O2 C6 C5 121.94(19)
O2 C6 C7 122.06(17)
C5 C6 C7 115.97(15)
N C7 C6 113.65(14)
N C7 C1 104.35(14)
C6 C7 C1 109.46(14)
N C7 H7A 113.7(16)
C6 C7 H7A 105.3(16)
C1 C7 H7A 110.4(15)
C1 C8 C9 104.24(15)
C1 C8 H8A 107.4(19)
C9 C8 H8A 109.7(18)
C1 C8 H8B 109.2(16)
C9 C8 H8B 114.7(15)
H8A C8 H8B 111(2)
N C9 C8 102.65(15)
N C9 H9A 113.0(16)
C8 C9 H9A 107.4(15)
N C9 H9B 106.4(17)
C8 C9 H9B 116.5(16)
H9A C9 H9B 111(2)
O4 C10 O3 126.41(16)
O4 C10 N 123.21(17)
O3 C10 N 110.35(14)
O3 C11 C14 110.27(17)
O3 C11 C12 102.38(15)
C14 C11 C12 111.2(2)
O3 C11 C13 109.83(17)
C14 C11 C13 111.9(2)
C12 C11 C13 110.9(2)
C11 C12 H12A 106(2)
C11 C12 H12B 104.8(19)
H12A C12 H12B 109(3)
C11 C12 H12C 105.0(19)
H12A C12 H12C 118(3)
H12B C12 H12C 113(3)
C11 C13 H13A 106(2)
C11 C13 H13B 112(2)
H13A C13 H13B 114(3)
C11 C13 H13C 111(2)
H13A C13 H13C 107(3)
H13B C13 H13C 106(3)
C11 C14 H14A 105(2)
C11 C14 H14B 106(2)
H14A C14 H14B 107(3)
C11 C14 H14C 108(2)
H14A C14 H14C 115(3)
H14B C14 H14C 116(3)

loop_
_geom_bond_atom_site_label_1
_geom_bond_atom_site_label_2
_geom_bond_distance
N C10 1.355(2)
N C7 1.453(2)
N C9 1.468(2)
O1 C1 1.437(2)
O1 C4 1.445(2)
C1 C8 1.516(3)
C1 C2 1.518(2)
C1 C7 1.565(2)
C2 C3 1.333(3)
C2 H2A 1.00(3)
O2 C6 1.199(2)
O3 C10 1.340(2)
O3 C11 1.472(2)
C3 C4 1.510(3)
C3 H3A 0.93(4)
O4 C10 1.220(2)
C4 C5 1.545(3)
C4 H4A 0.95(3)
C5 C6 1.524(3)
C5 H5A 0.98(3)
C5 H5B 0.90(4)
C6 C7 1.535(2)
C7 H7A 1.01(3)
C8 C9 1.531(3)
C8 H8A 0.95(3)
C8 H8B 0.99(3)
C9 H9A 0.98(3)
C9 H9B 0.95(3)
C11 C14 1.513(3)
C11 C12 1.516(3)
C11 C13 1.520(3)
C12 H12A 0.96(3)
C12 H12B 0.99(3)
C12 H12C 1.11(4)
C13 H13A 0.90(4)
C13 H13B 1.15(5)
C13 H13C 0.93(4)
C14 H14A 0.97(3)
C14 H14B 0.89(3)
C14 H14C 1.00(4)

loop_
_geom_torsion_atom_site_label_1
_geom_torsion_atom_site_label_2
_geom_torsion_atom_site_label_3
_geom_torsion_atom_site_label_4
_geom_torsion
C4 O1 C1 C8 169.10(15)
C4 O1 C1 C2 38.38(17)
C4 O1 C1 C7 -77.12(16)
O1 C1 C2 C3 -24.4(2)
C8 C1 C2 C3 -147.64(18)
C7 C1 C2 C3 89.28(19)
C1 C2 C3 C4 0.5(2)
C1 O1 C4 C3 -38.31(17)
C1 O1 C4 C5 78.87(17)
C2 C3 C4 O1 23.4(2)
C2 C3 C4 C5 -91.1(2)
O1 C4 C5 C6 -19.7(2)
C3 C4 C5 C6 92.1(2)
C4 C5 C6 O2 140.9(2)
C4 C5 C6 C7 -37.3(2)
C10 N C7 C6 80.5(2)
C9 N C7 C6 -109.58(17)
C10 N C7 C1 -160.31(17)
C9 N C7 C1 9.58(19)
O2 C6 C7 N -23.6(2)
C5 C6 C7 N 154.62(15)
O2 C6 C7 C1 -139.77(19)
C5 C6 C7 C1 38.4(2)
O1 C1 C7 N -104.30(15)
C8 C1 C7 N 12.75(17)
C2 C1 C7 N 145.12(16)
O1 C1 C7 C6 17.66(18)
C8 C1 C7 C6 134.72(14)
C2 C1 C7 C6 -92.92(17)
O1 C1 C8 C9 86.01(17)
C2 C1 C8 C9 -154.35(17)
C7 C1 C8 C9 -29.13(18)
C10 N C9 C8 142.59(18)
C7 N C9 C8 -27.7(2)
C1 C8 C9 N 34.29(19)
C11 O3 C10 O4 12.4(3)
C11 O3 C10 N -169.22(16)
C7 N C10 O4 177.23(17)
C9 N C10 O4 8.3(3)
C7 N C10 O3 -1.2(2)
C9 N C10 O3 -170.09(16)
C10 O3 C11 C14 -69.2(2)
C10 O3 C11 C12 172.36(19)
C10 O3 C11 C13 54.5(2)
